data_7005157
loop_
_publ_author_name
'Tschirschwitz, Steffen'
'L\"onnecke, Peter'
'Hey-Hawkins, Evamarie'

_publ_section_title
;
 Aminoalkylferrocenyldichlorophosphanes: facile synthesis of versatile
 chiral starting materials.
;
_journal_issue 14
_journal_name_full 'Dalton transactions (Cambridge, England : 2003)'
_journal_page_first 1377
_journal_page_last 1382
_journal_paper_doi 10.1039/b617257a
_journal_year 2007
_chemical_formula_sum 'C31 H32 Fe N P Si'
_chemical_formula_weight 533.49
_chemical_name_systematic
;
?
;
_space_group_IT_number 2
_symmetry_cell_setting triclinic
_symmetry_space_group_name_Hall '-P 1'
_symmetry_space_group_name_H-M 'P -1'
_atom_sites_solution_hydrogens geom
_atom_sites_solution_primary direct
_atom_sites_solution_secondary difmap
_audit_creation_method SHELXL-97
_cell_angle_alpha 65.532(3)
_cell_angle_beta 71.067(3)
_cell_angle_gamma 85.882(3)
_cell_formula_units_Z 2
_cell_length_a 10.0968(15)
_cell_length_b 12.1986(18)
_cell_length_c 12.968(2)
_cell_measurement_reflns_used 3647
_cell_measurement_temperature 213(2)
_cell_measurement_theta_max 28.21
_cell_measurement_theta_min 2.56
_cell_volume 1371.5(4)
_computing_cell_refinement 'Bruker SAINT'
_computing_data_collection 'Bruker SMART'
_computing_data_reduction 'Bruker SAINT'
_computing_molecular_graphics 'ORTEP3 for Windows (L. J. Farrugia, 1997)'
_computing_publication_material 'WINGX (L.J. Farrugia,1999)'
_computing_structure_refinement 'SHELXL-97 (Sheldrick, 1997)'
_computing_structure_solution 'SHELXS-97 (Sheldrick, 1990)'
_diffrn_ambient_temperature 213(2)
_diffrn_measured_fraction_theta_full 0.924
_diffrn_measured_fraction_theta_max 0.924
_diffrn_measurement_device_type 'Bruker CCD area detector'
_diffrn_measurement_method '\W scans'
_diffrn_radiation_monochromator graphite
_diffrn_radiation_source 'fine-focus sealed tube'
_diffrn_radiation_type MoK\a
_diffrn_radiation_wavelength 0.71073
_diffrn_reflns_av_R_equivalents 0.0207
_diffrn_reflns_av_sigmaI/netI 0.0349
_diffrn_reflns_limit_h_max 12
_diffrn_reflns_limit_h_min -13
_diffrn_reflns_limit_k_max 16
_diffrn_reflns_limit_k_min -15
_diffrn_reflns_limit_l_max 14
_diffrn_reflns_limit_l_min -17
_diffrn_reflns_number 8247
_diffrn_reflns_theta_full 28.52
_diffrn_reflns_theta_max 28.52
_diffrn_reflns_theta_min 2.56
_exptl_absorpt_coefficient_mu 0.672
_exptl_absorpt_correction_type multi-scan
_exptl_crystal_colour yellow
_exptl_crystal_density_diffrn 1.292
_exptl_crystal_density_method 'not measured'
_exptl_crystal_description prism
_exptl_crystal_F_000 560
_exptl_crystal_size_max 0.40
_exptl_crystal_size_mid 0.20
_exptl_crystal_size_min 0.10
_refine_diff_density_max 0.558
_refine_diff_density_min -0.500
_refine_diff_density_rms 0.064
_refine_ls_extinction_method none
_refine_ls_goodness_of_fit_ref 1.140
_refine_ls_hydrogen_treatment refall
_refine_ls_matrix_type full
_refine_ls_number_parameters 444
_refine_ls_number_reflns 6459
_refine_ls_number_restraints 0
_refine_ls_restrained_S_all 1.140
_refine_ls_R_factor_all 0.0757
_refine_ls_R_factor_gt 0.0551
_refine_ls_shift/su_max 0.000
_refine_ls_shift/su_mean 0.000
_refine_ls_structure_factor_coef Fsqd
_refine_ls_weighting_details 'calc w=1/[\s^2^(Fo^2^)+(0.0533P)^2^+1.1246P] where P=(Fo^2^+2Fc^2^)/3'
_refine_ls_weighting_scheme calc
_refine_ls_wR_factor_gt 0.1239
_refine_ls_wR_factor_ref 0.1372
_reflns_number_gt 5151
_reflns_number_total 6459
_reflns_threshold_expression >2sigma(I)
_cod_data_source_file b617257a.txt
_cod_data_source_block c2101fin
_cod_depositor_comments
;
The following automatic conversions were performed:
'_symmetry_cell_setting' value 'Triclinic' changed to 'triclinic'
according to '/home/saulius/struct/CIF-dictionaries/cif_core.dic'
dictionary named 'cif_core.dic' version 2.4.1 from 2010-06-29.

Automatic conversion script
Id: cif_fix_enum 1527 2010-12-29 10:47:43Z saulius 
;
_cod_original_sg_symbol_H-M P-1
_cod_database_code 7005157

loop_
_symmetry_equiv_pos_as_xyz
'x, y, z'
'-x, -y, -z'

loop_
_atom_site_label
_atom_site_type_symbol
_atom_site_fract_x
_atom_site_fract_y
_atom_site_fract_z
_atom_site_U_iso_or_equiv
_atom_site_adp_type
_atom_site_occupancy
_atom_site_symmetry_multiplicity
_atom_site_calc_flag
_atom_site_refinement_flags
_atom_site_disorder_assembly
_atom_site_disorder_group
Fe1 Fe 0.40239(4) 0.29906(4) 0.83541(4) 0.03465(13) Uani 1 1 d . . .
P1 P 0.11351(12) 0.44781(10) 0.89701(10) 0.0616(3) Uani 1 1 d . . .
Si1 Si 0.42730(8) 0.18796(7) 0.61276(7) 0.03222(17) Uani 1 1 d . . .
N1 N 0.0400(3) 0.2082(3) 0.7607(3) 0.0464(6) Uani 1 1 d . . .
C1 C 0.2469(3) 0.4037(3) 0.7919(3) 0.0399(6) Uani 1 1 d . . .
C2 C 0.2417(3) 0.2951(3) 0.7751(2) 0.0341(6) Uani 1 1 d . . .
C3 C 0.3732(3) 0.2920(2) 0.6886(2) 0.0329(6) Uani 1 1 d . . .
C4 C 0.4565(3) 0.3988(3) 0.6559(3) 0.0364(6) Uani 1 1 d . . .
C5 C 0.3794(3) 0.4666(3) 0.7182(3) 0.0405(7) Uani 1 1 d . . .
C6 C 0.3607(5) 0.2386(4) 1.0152(3) 0.0646(11) Uani 1 1 d . . .
C7 C 0.3923(5) 0.1424(4) 0.9808(3) 0.0599(10) Uani 1 1 d . . .
C8 C 0.5275(5) 0.1673(4) 0.8985(4) 0.0617(10) Uani 1 1 d . . .
C9 C 0.5789(5) 0.2807(4) 0.8809(4) 0.0676(11) Uani 1 1 d . . .
C10 C 0.4754(5) 0.3241(4) 0.9527(4) 0.0669(11) Uani 1 1 d . . .
C11 C 0.1217(3) 0.2021(3) 0.8372(3) 0.0392(6) Uani 1 1 d . . .
C12 C -0.0253(4) 0.3213(4) 0.7259(4) 0.0605(10) Uani 1 1 d . . .
C13 C -0.0633(4) 0.1062(5) 0.8229(4) 0.0631(11) Uani 1 1 d . . .
C14 C 0.3868(3) 0.2601(2) 0.4688(2) 0.0339(6) Uani 1 1 d . . .
C15 C 0.4526(4) 0.2294(3) 0.3733(3) 0.0440(7) Uani 1 1 d . . .
C16 C 0.4177(4) 0.2791(3) 0.2693(3) 0.0538(9) Uani 1 1 d . . .
C17 C 0.3154(4) 0.3598(3) 0.2593(3) 0.0530(9) Uani 1 1 d . . .
C18 C 0.2500(4) 0.3929(3) 0.3514(3) 0.0512(8) Uani 1 1 d . . .
C19 C 0.2851(3) 0.3426(3) 0.4556(3) 0.0431(7) Uani 1 1 d . . .
C20 C 0.3304(3) 0.0356(3) 0.7016(3) 0.0363(6) Uani 1 1 d . . .
C21 C 0.2438(4) -0.0042(3) 0.6574(3) 0.0438(7) Uani 1 1 d . . .
C22 C 0.1707(4) -0.1157(3) 0.7213(4) 0.0550(9) Uani 1 1 d . . .
C23 C 0.1805(5) -0.1898(3) 0.8313(4) 0.0600(10) Uani 1 1 d . . .
C24 C 0.2657(5) -0.1534(3) 0.8767(3) 0.0559(9) Uani 1 1 d . . .
C25 C 0.3393(4) -0.0426(3) 0.8134(3) 0.0470(8) Uani 1 1 d . . .
C26 C 0.6218(3) 0.1727(3) 0.5773(3) 0.0391(6) Uani 1 1 d . . .
C27 C 0.6779(4) 0.0626(3) 0.6255(3) 0.0500(8) Uani 1 1 d . . .
C28 C 0.8223(5) 0.0559(5) 0.5977(5) 0.0675(12) Uani 1 1 d . . .
C29 C 0.9117(5) 0.1556(5) 0.5254(4) 0.0696(12) Uani 1 1 d . . .
C30 C 0.8596(4) 0.2639(5) 0.4763(4) 0.0628(10) Uani 1 1 d . . .
C31 C 0.7164(3) 0.2719(4) 0.5007(3) 0.0489(8) Uani 1 1 d . . .
H1P H 0.064(5) 0.545(4) 0.817(4) 0.096(15) Uiso 1 1 d . . .
H2P H 0.199(5) 0.512(5) 0.915(5) 0.109(17) Uiso 1 1 d . . .
H4 H 0.551(4) 0.416(3) 0.607(3) 0.039(8) Uiso 1 1 d . . .
H5 H 0.406(4) 0.535(3) 0.718(3) 0.053(10) Uiso 1 1 d . . .
H6 H 0.273(5) 0.244(4) 1.064(4) 0.074(14) Uiso 1 1 d . . .
H7 H 0.337(5) 0.077(5) 1.006(5) 0.093(17) Uiso 1 1 d . . .
H8 H 0.573(5) 0.122(4) 0.856(4) 0.074(13) Uiso 1 1 d . . .
H9 H 0.670(5) 0.318(4) 0.821(4) 0.071(13) Uiso 1 1 d . . .
H10 H 0.485(4) 0.400(4) 0.953(4) 0.061(11) Uiso 1 1 d . . .
H11A H 0.060(4) 0.212(3) 0.909(3) 0.050(10) Uiso 1 1 d . . .
H11B H 0.157(3) 0.123(3) 0.861(3) 0.040(9) Uiso 1 1 d . . .
H12A H -0.074(4) 0.320(4) 0.674(4) 0.067(12) Uiso 1 1 d . . .
H12B H 0.051(4) 0.391(3) 0.680(3) 0.052(10) Uiso 1 1 d . . .
H12C H -0.087(4) 0.330(4) 0.794(4) 0.060(11) Uiso 1 1 d . . .
H13A H -0.123(4) 0.105(3) 0.896(4) 0.052(10) Uiso 1 1 d . . .
H13B H -0.115(5) 0.106(4) 0.776(4) 0.077(14) Uiso 1 1 d . . .
H13C H -0.010(5) 0.029(4) 0.840(4) 0.073(13) Uiso 1 1 d . . .
H15 H 0.527(4) 0.175(3) 0.381(3) 0.050(10) Uiso 1 1 d . . .
H16 H 0.464(4) 0.255(4) 0.204(4) 0.071(12) Uiso 1 1 d . . .
H17 H 0.289(4) 0.394(4) 0.194(4) 0.063(11) Uiso 1 1 d . . .
H18 H 0.189(4) 0.444(4) 0.345(4) 0.063(12) Uiso 1 1 d . . .
H19 H 0.240(3) 0.366(3) 0.517(3) 0.038(8) Uiso 1 1 d . . .
H21 H 0.238(3) 0.041(3) 0.584(3) 0.042(9) Uiso 1 1 d . . .
H22 H 0.122(4) -0.140(4) 0.690(4) 0.071(13) Uiso 1 1 d . . .
H23 H 0.130(5) -0.257(4) 0.869(4) 0.069(13) Uiso 1 1 d . . .
H24 H 0.276(4) -0.200(4) 0.946(4) 0.067(12) Uiso 1 1 d . . .
H25 H 0.400(4) -0.018(3) 0.844(4) 0.061(11) Uiso 1 1 d . . .
H27 H 0.616(4) -0.007(3) 0.675(3) 0.054(11) Uiso 1 1 d . . .
H28 H 0.839(5) -0.011(4) 0.634(4) 0.085(16) Uiso 1 1 d . . .
H29 H 1.013(6) 0.156(5) 0.504(5) 0.116(19) Uiso 1 1 d . . .
H30 H 0.916(4) 0.328(3) 0.425(3) 0.053(11) Uiso 1 1 d . . .
H31 H 0.682(4) 0.347(4) 0.466(3) 0.059(11) Uiso 1 1 d . . .

loop_
_atom_site_aniso_label
_atom_site_aniso_U_11
_atom_site_aniso_U_22
_atom_site_aniso_U_33
_atom_site_aniso_U_23
_atom_site_aniso_U_13
_atom_site_aniso_U_12
Fe1 0.0383(2) 0.0345(2) 0.0317(2) -0.01296(17) -0.01261(17) 0.00103(16)
P1 0.0614(6) 0.0536(6) 0.0654(6) -0.0361(5) -0.0012(5) 0.0102(5)
Si1 0.0342(4) 0.0330(4) 0.0310(4) -0.0140(3) -0.0121(3) 0.0045(3)
N1 0.0357(14) 0.0573(17) 0.0512(16) -0.0285(14) -0.0122(12) 0.0022(12)
C1 0.0422(16) 0.0340(14) 0.0412(16) -0.0169(13) -0.0099(13) 0.0080(12)
C2 0.0329(14) 0.0357(14) 0.0344(14) -0.0150(12) -0.0119(11) 0.0052(11)
C3 0.0368(14) 0.0332(14) 0.0286(13) -0.0126(11) -0.0109(11) 0.0032(11)
C4 0.0350(15) 0.0351(14) 0.0321(14) -0.0095(12) -0.0065(12) -0.0048(11)
C5 0.0518(18) 0.0275(14) 0.0391(16) -0.0111(12) -0.0137(13) 0.0000(13)
C6 0.079(3) 0.080(3) 0.0367(18) -0.0228(19) -0.0232(19) 0.010(2)
C7 0.078(3) 0.050(2) 0.046(2) -0.0032(17) -0.034(2) -0.0012(19)
C8 0.071(3) 0.063(2) 0.062(2) -0.024(2) -0.044(2) 0.028(2)
C9 0.055(2) 0.082(3) 0.060(2) -0.012(2) -0.034(2) -0.002(2)
C10 0.097(3) 0.061(2) 0.065(2) -0.029(2) -0.050(2) 0.003(2)
C11 0.0337(15) 0.0405(16) 0.0414(16) -0.0192(14) -0.0067(12) 0.0015(12)
C12 0.044(2) 0.077(3) 0.067(3) -0.031(2) -0.0251(19) 0.016(2)
C13 0.042(2) 0.084(3) 0.072(3) -0.047(2) -0.0070(19) -0.012(2)
C14 0.0342(14) 0.0333(14) 0.0326(13) -0.0120(11) -0.0107(11) 0.0000(11)
C15 0.058(2) 0.0390(16) 0.0389(16) -0.0176(13) -0.0205(15) 0.0101(14)
C16 0.078(3) 0.052(2) 0.0387(17) -0.0217(16) -0.0245(17) 0.0071(18)
C17 0.067(2) 0.052(2) 0.0426(18) -0.0110(16) -0.0325(17) 0.0026(17)
C18 0.0452(19) 0.051(2) 0.052(2) -0.0127(16) -0.0232(16) 0.0098(16)
C19 0.0381(16) 0.0493(18) 0.0377(16) -0.0159(14) -0.0107(13) 0.0066(13)
C20 0.0425(16) 0.0329(14) 0.0332(14) -0.0153(12) -0.0107(12) 0.0072(12)
C21 0.0484(18) 0.0435(17) 0.0410(17) -0.0181(14) -0.0153(14) 0.0010(14)
C22 0.061(2) 0.0471(19) 0.060(2) -0.0267(18) -0.0151(18) -0.0073(16)
C23 0.074(3) 0.0373(18) 0.053(2) -0.0150(17) -0.0036(19) -0.0088(17)
C24 0.079(3) 0.0377(17) 0.0410(18) -0.0109(15) -0.0143(18) 0.0063(17)
C25 0.063(2) 0.0397(17) 0.0407(17) -0.0162(14) -0.0221(16) 0.0090(15)
C26 0.0397(16) 0.0475(17) 0.0392(15) -0.0237(14) -0.0183(13) 0.0114(13)
C27 0.049(2) 0.054(2) 0.056(2) -0.0282(18) -0.0241(16) 0.0176(16)
C28 0.065(3) 0.083(3) 0.077(3) -0.047(3) -0.040(2) 0.040(3)
C29 0.042(2) 0.110(4) 0.075(3) -0.053(3) -0.027(2) 0.023(2)
C30 0.041(2) 0.090(3) 0.060(2) -0.037(2) -0.0113(18) -0.001(2)
C31 0.0387(17) 0.060(2) 0.0460(18) -0.0218(16) -0.0111(14) 0.0060(15)

loop_
_atom_type_symbol
_atom_type_description
_atom_type_scat_dispersion_real
_atom_type_scat_dispersion_imag
_atom_type_scat_source
Fe Fe 0.3463 0.8444 'International Tables Vol C Tables 4.2.6.8 and 6.1.1.4'
P P 0.1023 0.0942 'International Tables Vol C Tables 4.2.6.8 and 6.1.1.4'
Si Si 0.0817 0.0704 'International Tables Vol C Tables 4.2.6.8 and 6.1.1.4'
N N 0.0061 0.0033 'International Tables Vol C Tables 4.2.6.8 and 6.1.1.4'
C C 0.0033 0.0016 'International Tables Vol C Tables 4.2.6.8 and 6.1.1.4'
H H 0.0000 0.0000 'International Tables Vol C Tables 4.2.6.8 and 6.1.1.4'

loop_
_geom_angle_atom_site_label_1
_geom_angle_atom_site_label_2
_geom_angle_atom_site_label_3
_geom_angle
_geom_angle_site_symmetry_1
_geom_angle_site_symmetry_3
_geom_angle_publ_flag
C9 Fe1 C10 40.23(19) . . ?
C9 Fe1 C1 148.42(17) . . ?
C10 Fe1 C1 115.54(16) . . ?
C9 Fe1 C2 168.90(17) . . ?
C10 Fe1 C2 150.05(17) . . ?
C1 Fe1 C2 41.52(11) . . ?
C9 Fe1 C4 107.78(16) . . ?
C10 Fe1 C4 127.57(16) . . ?
C1 Fe1 C4 68.74(12) . . ?
C2 Fe1 C4 69.06(12) . . ?
C9 Fe1 C5 115.74(16) . . ?
C10 Fe1 C5 106.04(16) . . ?
C1 Fe1 C5 40.82(13) . . ?
C2 Fe1 C5 69.31(12) . . ?
C4 Fe1 C5 40.73(12) . . ?
C9 Fe1 C7 67.96(18) . . ?
C10 Fe1 C7 68.05(18) . . ?
C1 Fe1 C7 129.77(16) . . ?
C2 Fe1 C7 109.52(15) . . ?
C4 Fe1 C7 152.09(16) . . ?
C5 Fe1 C7 166.84(16) . . ?
C9 Fe1 C8 40.81(18) . . ?
C10 Fe1 C8 68.10(18) . . ?
C1 Fe1 C8 168.62(16) . . ?
C2 Fe1 C8 130.43(15) . . ?
C4 Fe1 C8 118.45(16) . . ?
C5 Fe1 C8 150.26(17) . . ?
C7 Fe1 C8 40.07(17) . . ?
C9 Fe1 C6 67.51(19) . . ?
C10 Fe1 C6 40.26(18) . . ?
C1 Fe1 C6 107.74(16) . . ?
C2 Fe1 C6 118.13(16) . . ?
C4 Fe1 C6 165.72(16) . . ?
C5 Fe1 C6 127.76(16) . . ?
C7 Fe1 C6 40.34(17) . . ?
C8 Fe1 C6 67.51(19) . . ?
C9 Fe1 C3 129.40(17) . . ?
C10 Fe1 C3 166.67(17) . . ?
C1 Fe1 C3 69.67(12) . . ?
C2 Fe1 C3 41.40(11) . . ?
C4 Fe1 C3 41.04(11) . . ?
C5 Fe1 C3 69.32(12) . . ?
C7 Fe1 C3 119.07(14) . . ?
C8 Fe1 C3 109.35(15) . . ?
C6 Fe1 C3 152.17(16) . . ?
C1 P1 H1P 100(2) . . ?
C1 P1 H2P 97(2) . . ?
H1P P1 H2P 98(3) . . ?
C3 Si1 C20 113.31(13) . . ?
C3 Si1 C14 106.51(12) . . ?
C20 Si1 C14 108.25(13) . . ?
C3 Si1 C26 109.76(13) . . ?
C20 Si1 C26 110.13(14) . . ?
C14 Si1 C26 108.73(13) . . ?
C12 N1 C13 111.4(3) . . ?
C12 N1 C11 111.1(3) . . ?
C13 N1 C11 109.1(3) . . ?
C5 C1 C2 108.1(3) . . ?
C5 C1 P1 125.5(2) . . ?
C2 C1 P1 126.3(2) . . ?
C5 C1 Fe1 69.83(18) . . ?
C2 C1 Fe1 69.35(16) . . ?
P1 C1 Fe1 123.00(17) . . ?
C1 C2 C3 108.0(3) . . ?
C1 C2 C11 125.6(3) . . ?
C3 C2 C11 126.4(3) . . ?
C1 C2 Fe1 69.13(17) . . ?
C3 C2 Fe1 70.24(15) . . ?
C11 C2 Fe1 125.7(2) . . ?
C4 C3 C2 106.3(2) . . ?
C4 C3 Si1 123.0(2) . . ?
C2 C3 Si1 130.2(2) . . ?
C4 C3 Fe1 68.59(15) . . ?
C2 C3 Fe1 68.36(15) . . ?
Si1 C3 Fe1 133.61(15) . . ?
C5 C4 C3 109.5(3) . . ?
C5 C4 Fe1 69.70(17) . . ?
C3 C4 Fe1 70.37(16) . . ?
C5 C4 H4 126(2) . . ?
C3 C4 H4 124(2) . . ?
Fe1 C4 H4 121(2) . . ?
C4 C5 C1 108.1(3) . . ?
C4 C5 Fe1 69.57(17) . . ?
C1 C5 Fe1 69.35(17) . . ?
C4 C5 H5 129(2) . . ?
C1 C5 H5 123(2) . . ?
Fe1 C5 H5 124(2) . . ?
C10 C6 C7 108.4(4) . . ?
C10 C6 Fe1 69.5(2) . . ?
C7 C6 Fe1 69.8(2) . . ?
C10 C6 H6 129(3) . . ?
C7 C6 H6 123(3) . . ?
Fe1 C6 H6 121(3) . . ?
C8 C7 C6 107.9(4) . . ?
C8 C7 Fe1 70.0(2) . . ?
C6 C7 Fe1 69.9(2) . . ?
C8 C7 H7 125(3) . . ?
C6 C7 H7 127(3) . . ?
Fe1 C7 H7 126(3) . . ?
C7 C8 C9 107.7(4) . . ?
C7 C8 Fe1 69.9(2) . . ?
C9 C8 Fe1 69.1(2) . . ?
C7 C8 H8 126(3) . . ?
C9 C8 H8 126(3) . . ?
Fe1 C8 H8 121(3) . . ?
C10 C9 C8 108.2(4) . . ?
C10 C9 Fe1 70.0(2) . . ?
C8 C9 Fe1 70.0(2) . . ?
C10 C9 H9 131(3) . . ?
C8 C9 H9 121(3) . . ?
Fe1 C9 H9 121(2) . . ?
C9 C10 C6 107.9(4) . . ?
C9 C10 Fe1 69.8(2) . . ?
C6 C10 Fe1 70.3(2) . . ?
C9 C10 H10 123(3) . . ?
C6 C10 H10 129(3) . . ?
Fe1 C10 H10 123(2) . . ?
N1 C11 C2 112.8(3) . . ?
N1 C11 H11A 110(2) . . ?
C2 C11 H11A 109(2) . . ?
N1 C11 H11B 106(2) . . ?
C2 C11 H11B 109(2) . . ?
H11A C11 H11B 110(3) . . ?
N1 C12 H12A 106(2) . . ?
N1 C12 H12B 109(2) . . ?
H12A C12 H12B 110(3) . . ?
N1 C12 H12C 110(2) . . ?
H12A C12 H12C 111(3) . . ?
H12B C12 H12C 110(3) . . ?
N1 C13 H13A 111(2) . . ?
N1 C13 H13B 111(3) . . ?
H13A C13 H13B 110(4) . . ?
N1 C13 H13C 108(2) . . ?
H13A C13 H13C 109(3) . . ?
H13B C13 H13C 108(4) . . ?
C19 C14 C15 117.4(3) . . ?
C19 C14 Si1 121.0(2) . . ?
C15 C14 Si1 121.6(2) . . ?
C16 C15 C14 121.2(3) . . ?
C16 C15 H15 121(2) . . ?
C14 C15 H15 118(2) . . ?
C17 C16 C15 120.0(3) . . ?
C17 C16 H16 120(2) . . ?
C15 C16 H16 120(3) . . ?
C18 C17 C16 120.0(3) . . ?
C18 C17 H17 117(3) . . ?
C16 C17 H17 123(3) . . ?
C17 C18 C19 119.7(3) . . ?
C17 C18 H18 121(3) . . ?
C19 C18 H18 119(3) . . ?
C18 C19 C14 121.6(3) . . ?
C18 C19 H19 119(2) . . ?
C14 C19 H19 119(2) . . ?
C21 C20 C25 116.9(3) . . ?
C21 C20 Si1 120.3(2) . . ?
C25 C20 Si1 122.8(2) . . ?
C22 C21 C20 121.5(3) . . ?
C22 C21 H21 118(2) . . ?
C20 C21 H21 120(2) . . ?
C23 C22 C21 120.1(4) . . ?
C23 C22 H22 120(3) . . ?
C21 C22 H22 120(3) . . ?
C22 C23 C24 119.7(4) . . ?
C22 C23 H23 116(3) . . ?
C24 C23 H23 124(3) . . ?
C25 C24 C23 120.5(4) . . ?
C25 C24 H24 118(3) . . ?
C23 C24 H24 122(3) . . ?
C24 C25 C20 121.3(3) . . ?
C24 C25 H25 120(2) . . ?
C20 C25 H25 118(2) . . ?
C31 C26 C27 116.9(3) . . ?
C31 C26 Si1 120.9(2) . . ?
C27 C26 Si1 122.3(3) . . ?
C28 C27 C26 120.3(4) . . ?
C28 C27 H27 121(2) . . ?
C26 C27 H27 118(2) . . ?
C29 C28 C27 121.3(4) . . ?
C29 C28 H28 129(4) . . ?
C27 C28 H28 110(4) . . ?
C28 C29 C30 119.5(4) . . ?
C28 C29 H29 125(3) . . ?
C30 C29 H29 116(3) . . ?
C29 C30 C31 120.0(4) . . ?
C29 C30 H30 121(3) . . ?
C31 C30 H30 119(3) . . ?
C30 C31 C26 122.0(4) . . ?
C30 C31 H31 119(2) . . ?
C26 C31 H31 119(2) . . ?

loop_
_geom_bond_atom_site_label_1
_geom_bond_atom_site_label_2
_geom_bond_distance
_geom_bond_site_symmetry_2
_geom_bond_publ_flag
Fe1 C9 2.022(4) . ?
Fe1 C10 2.024(4) . ?
Fe1 C1 2.026(3) . ?
Fe1 C2 2.029(3) . ?
Fe1 C4 2.030(3) . ?
Fe1 C5 2.032(3) . ?
Fe1 C7 2.034(4) . ?
Fe1 C8 2.034(4) . ?
Fe1 C6 2.035(4) . ?
Fe1 C3 2.054(3) . ?
P1 C1 1.809(3) . ?
P1 H1P 1.40(5) . ?
P1 H2P 1.33(5) . ?
Si1 C3 1.861(3) . ?
Si1 C20 1.869(3) . ?
Si1 C14 1.873(3) . ?
Si1 C26 1.880(3) . ?
N1 C12 1.445(5) . ?
N1 C13 1.447(5) . ?
N1 C11 1.460(4) . ?
C1 C5 1.415(4) . ?
C1 C2 1.437(4) . ?
C2 C3 1.443(4) . ?
C2 C11 1.486(4) . ?
C3 C4 1.432(4) . ?
C4 C5 1.414(4) . ?
C4 H4 0.94(3) . ?
C5 H5 0.89(4) . ?
C6 C10 1.397(6) . ?
C6 C7 1.403(6) . ?
C6 H6 0.92(5) . ?
C7 C8 1.393(6) . ?
C7 H7 0.88(5) . ?
C8 C9 1.414(6) . ?
C8 H8 0.94(4) . ?
C9 C10 1.392(7) . ?
C9 H9 0.98(4) . ?
C10 H10 0.94(4) . ?
C11 H11A 0.99(4) . ?
C11 H11B 0.96(3) . ?
C12 H12A 0.96(4) . ?
C12 H12B 1.02(4) . ?
C12 H12C 0.94(4) . ?
C13 H13A 0.94(4) . ?
C13 H13B 0.92(5) . ?
C13 H13C 1.03(4) . ?
C14 C19 1.386(4) . ?
C14 C15 1.389(4) . ?
C15 C16 1.382(4) . ?
C15 H15 0.97(4) . ?
C16 C17 1.374(5) . ?
C16 H16 0.97(4) . ?
C17 C18 1.370(5) . ?
C17 H17 0.90(4) . ?
C18 C19 1.385(5) . ?
C18 H18 0.84(4) . ?
C19 H19 0.92(3) . ?
C20 C21 1.394(4) . ?
C20 C25 1.396(4) . ?
C21 C22 1.377(5) . ?
C21 H21 0.90(3) . ?
C22 C23 1.368(6) . ?
C22 H22 0.86(4) . ?
C23 C24 1.373(6) . ?
C23 H23 0.86(4) . ?
C24 C25 1.371(5) . ?
C24 H24 0.88(4) . ?
C25 H25 0.94(4) . ?
C26 C31 1.385(5) . ?
C26 C27 1.393(4) . ?
C27 C28 1.388(6) . ?
C27 H27 0.94(4) . ?
C28 C29 1.355(7) . ?
C28 H28 0.79(5) . ?
C29 C30 1.360(7) . ?
C29 H29 0.96(6) . ?
C30 C31 1.382(5) . ?
C30 H30 0.87(4) . ?
C31 H31 0.94(4) . ?
